data_7250168
loop_
_publ_author_name
'van der Poll, Hendrik J.'
'Erasmus, Rudolph'
'Rademeyer, Melanie'

_publ_section_title
;
 Structures and band gaps of lead-free dabconium-containing hybrid
 alkali-metal halide perovskites
;
_journal_issue 16
_journal_name_full CrystEngComm
_journal_page_first 2545
_journal_page_last 2558
_journal_paper_doi 10.1039/D4CE00907J
_journal_volume 27
_journal_year 2025
_chemical_formula_moiety 'Cl3 Na, 2(C3 H7 N)'
_chemical_formula_sum 'C6 H14 Cl3 N2 Na'
_chemical_formula_weight 243.53
_space_group_crystal_system trigonal
_space_group_IT_number 167
_space_group_name_Hall '-R 3 2"c'
_space_group_name_H-M_alt 'R -3 c :H'
_atom_sites_solution_hydrogens mixed
_atom_sites_solution_primary difmap
_audit_creation_method SHELXL-2018/3
_audit_update_record
;
2024-12-10 deposited with the CCDC.	2025-03-21 downloaded from the CCDC.
;
_cell_angle_alpha 90
_cell_angle_beta 90
_cell_angle_gamma 120
_cell_formula_units_Z 18
_cell_length_a 15.87470(10)
_cell_length_b 15.87470(10)
_cell_length_c 21.1921(2)
_cell_measurement_reflns_used 21668
_cell_measurement_temperature 149.98(10)
_cell_measurement_theta_max 76.0790
_cell_measurement_theta_min 5.2450
_cell_volume 4625.04(6)
_computing_cell_refinement 'CrysAlisPro 1.171.40.23a (Rigaku OD, 2018)'
_computing_data_collection 'CrysAlisPro 1.171.40.23a (Rigaku OD, 2018)'
_computing_data_reduction 'CrysAlisPro 1.171.40.23a (Rigaku OD, 2018)'
_computing_molecular_graphics 'Mercury (Macrae <i> et al</i>., 2008)'
_computing_publication_material 'Mercury (Macrae <i> et al</i>., 2008)'
_computing_structure_refinement 'SHELXL-2018/3 (Sheldrick, 2018)'
_computing_structure_solution 'SHELXTS (Sheldrick, 2015)'
_diffrn_ambient_temperature 149.98(10)
_diffrn_detector 'CCD plate'
_diffrn_detector_type HyPix
_diffrn_measured_fraction_theta_full 1.000
_diffrn_measured_fraction_theta_max 1.000
_diffrn_measurement_device 'four-circle diffractometer'
_diffrn_measurement_device_type 'XtaLAB Synergy R, DW system, HyPix'
_diffrn_measurement_method '\w scans'
_diffrn_radiation_monochromator mirror
_diffrn_radiation_probe x-ray
_diffrn_radiation_type CuK\a
_diffrn_radiation_wavelength 1.54184
_diffrn_reflns_av_R_equivalents 0.0452
_diffrn_reflns_av_unetI/netI 0.0113
_diffrn_reflns_Laue_measured_fraction_full 1.000
_diffrn_reflns_Laue_measured_fraction_max 1.000
_diffrn_reflns_limit_h_max 19
_diffrn_reflns_limit_h_min -19
_diffrn_reflns_limit_k_max 19
_diffrn_reflns_limit_k_min -19
_diffrn_reflns_limit_l_max 23
_diffrn_reflns_limit_l_min -26
_diffrn_reflns_number 29780
_diffrn_reflns_point_group_measured_fraction_full 1.000
_diffrn_reflns_point_group_measured_fraction_max 1.000
_diffrn_reflns_theta_full 67.684
_diffrn_reflns_theta_max 74.370
_diffrn_reflns_theta_min 5.270
_diffrn_source 'Rotating-anode X-ray tube'
_diffrn_source_type 'Rigaku (Mo) X-ray Source'
_exptl_absorpt_coefficient_mu 8.077
_exptl_absorpt_correction_T_max 1.00000
_exptl_absorpt_correction_T_min 0.69897
_exptl_absorpt_correction_type multi-scan
_exptl_absorpt_process_details
;
CrysAlisPro 1.171.40.23a (Rigaku Oxford Diffraction, 2018)
Empirical absorption correction using spherical harmonics,
 implemented in SCALE3 ABSPACK scaling algorithm.
;
_exptl_crystal_colour colourless
_exptl_crystal_density_diffrn 1.574
_exptl_crystal_description block
_exptl_crystal_F_000 2268.0
_exptl_crystal_size_max 0.092
_exptl_crystal_size_mid 0.047
_exptl_crystal_size_min 0.032
_refine_diff_density_max 0.261
_refine_diff_density_min -0.252
_refine_diff_density_rms 0.052
_refine_ls_extinction_coef 0.00019(3)
_refine_ls_extinction_expression Fc^*^=kFc[1+0.001xFc^2^\l^3^/sin(2\q)]^-1/4^
_refine_ls_extinction_method 'SHELXL-2018/3 (Sheldrick 2018)'
_refine_ls_goodness_of_fit_ref 1.034
_refine_ls_hydrogen_treatment mixed
_refine_ls_matrix_type full
_refine_ls_number_parameters 61
_refine_ls_number_reflns 1061
_refine_ls_number_restraints 0
_refine_ls_restrained_S_all 1.034
_refine_ls_R_factor_all 0.0230
_refine_ls_R_factor_gt 0.0226
_refine_ls_shift/su_max 0.001
_refine_ls_shift/su_mean 0.000
_refine_ls_structure_factor_coef Fsqd
_refine_ls_weighting_details 'w=1/[\s^2^(Fo^2^)+(0.0626P)^2^+3.4787P] where P=(Fo^2^+2Fc^2^)/3'
_refine_ls_weighting_scheme calc
_refine_ls_wR_factor_gt 0.0777
_refine_ls_wR_factor_ref 0.0781
_reflns_Friedel_coverage 0.000
_reflns_number_gt 1045
_reflns_number_total 1061
_reflns_threshold_expression 'I > 2\s(I)'
_cod_data_source_file d4ce00907j2.cif
_cod_data_source_block shelx_CCDC2
_cod_depositor_comments 'Adding full bibliography for 7250161--7250169.cif.'
_cod_original_cell_volume 4625.04(7)
_cod_database_code 7250168
_shelx_shelxl_version_number 2018/3
_shelx_space_group_comment
;
The symmetry employed for this shelxl refinement is uniquely defined
by the following loop, which should always be used as a source of
symmetry information in preference to the above space-group names.
They are only intended as comments.
;

loop_
_space_group_symop_operation_xyz
'x, y, z'
'-y, x-y, z'
'-x+y, -x, z'
'y, x, -z+1/2'
'x-y, -y, -z+1/2'
'-x, -x+y, -z+1/2'
'x+2/3, y+1/3, z+1/3'
'-y+2/3, x-y+1/3, z+1/3'
'-x+y+2/3, -x+1/3, z+1/3'
'y+2/3, x+1/3, -z+5/6'
'x-y+2/3, -y+1/3, -z+5/6'
'-x+2/3, -x+y+1/3, -z+5/6'
'x+1/3, y+2/3, z+2/3'
'-y+1/3, x-y+2/3, z+2/3'
'-x+y+1/3, -x+2/3, z+2/3'
'y+1/3, x+2/3, -z+7/6'
'x-y+1/3, -y+2/3, -z+7/6'
'-x+1/3, -x+y+2/3, -z+7/6'
'-x, -y, -z'
'y, -x+y, -z'
'x-y, x, -z'
'-y, -x, z-1/2'
'-x+y, y, z-1/2'
'x, x-y, z-1/2'
'-x+2/3, -y+1/3, -z+1/3'
'y+2/3, -x+y+1/3, -z+1/3'
'x-y+2/3, x+1/3, -z+1/3'
'-y+2/3, -x+1/3, z-1/6'
'-x+y+2/3, y+1/3, z-1/6'
'x+2/3, x-y+1/3, z-1/6'
'-x+1/3, -y+2/3, -z+2/3'
'y+1/3, -x+y+2/3, -z+2/3'
'x-y+1/3, x+2/3, -z+2/3'
'-y+1/3, -x+2/3, z+1/6'
'-x+y+1/3, y+2/3, z+1/6'
'x+1/3, x-y+2/3, z+1/6'

loop_
_atom_site_label
_atom_site_type_symbol
_atom_site_fract_x
_atom_site_fract_y
_atom_site_fract_z
_atom_site_U_iso_or_equiv
_atom_site_adp_type
_atom_site_occupancy
_atom_site_site_symmetry_order
_atom_site_calc_flag
_atom_site_refinement_flags_posn
_atom_site_refinement_flags_adp
_atom_site_refinement_flags_occupancy
_atom_site_disorder_assembly
_atom_site_disorder_group
Cl1 Cl 0.35959(2) 0.53695(2) 0.58789(2) 0.01669(17) Uani 1 1 d . . . . .
N1 N 0.57641(9) 0.61612(9) 0.58366(5) 0.0157(3) Uani 1 1 d . . . . .
Cl2 Cl 0.333333 0.81231(3) 0.416667 0.01979(18) Uani 1 2 d S T P . .
Na2 Na 0.333333 0.666667 0.666667 0.0162(3) Uani 1 6 d S T P . .
Na1 Na 0.333333 0.666667 0.49781(4) 0.0193(2) Uani 1 3 d S T P . .
C2 C 0.61126(10) 0.58948(10) 0.64161(6) 0.0184(3) Uani 1 1 d . . . . .
H2B H 0.586104 0.519829 0.642679 0.022 Uiso 1 1 calc R U . . .
H2A H 0.588579 0.607521 0.678946 0.022 Uiso 1 1 calc R U . . .
C1 C 0.61060(10) 0.58767(10) 0.52628(6) 0.0188(3) Uani 1 1 d . . . . .
H1A H 0.585073 0.601928 0.488715 0.023 Uiso 1 1 calc R U . . .
H1B H 0.587569 0.518409 0.527099 0.023 Uiso 1 1 calc R U . . .
C3 C 0.61098(11) 0.72239(11) 0.58288(8) 0.0228(3) Uani 1 1 d . . . . .
H3B H 0.586164 0.739810 0.619439 0.027 Uiso 1 1 calc R U . . .
H3A H 0.587608 0.738952 0.545228 0.027 Uiso 1 1 calc R U . . .
H1 H 0.5096(16) 0.5840(13) 0.5856(8) 0.031(5) Uiso 1 1 d . . . . .

loop_
_atom_site_aniso_label
_atom_site_aniso_U_11
_atom_site_aniso_U_22
_atom_site_aniso_U_33
_atom_site_aniso_U_23
_atom_site_aniso_U_13
_atom_site_aniso_U_12
Cl1 0.0116(2) 0.0177(2) 0.0196(2) -0.00233(11) 0.00059(11) 0.00642(15)
N1 0.0100(6) 0.0156(6) 0.0211(6) 0.0008(4) 0.0011(4) 0.0061(5)
Cl2 0.0186(3) 0.0189(2) 0.0218(3) -0.00089(9) -0.00178(19) 0.00931(13)
Na2 0.0167(4) 0.0167(4) 0.0152(6) 0.000 0.000 0.0084(2)
Na1 0.0198(3) 0.0198(3) 0.0182(5) 0.000 0.000 0.00988(16)
C2 0.0161(7) 0.0193(7) 0.0173(7) 0.0042(5) 0.0021(5) 0.0071(5)
C1 0.0161(6) 0.0201(7) 0.0176(6) -0.0041(5) -0.0014(5) 0.0072(5)
C3 0.0212(8) 0.0174(7) 0.0354(8) 0.0023(6) 0.0026(6) 0.0137(6)

loop_
_atom_type_symbol
_atom_type_description
_atom_type_scat_dispersion_real
_atom_type_scat_dispersion_imag
_atom_type_scat_source
C C 0.0181 0.0091 'International Tables Vol C Tables 4.2.6.8 and 6.1.1.4'
H H 0.0000 0.0000 'International Tables Vol C Tables 4.2.6.8 and 6.1.1.4'
Cl Cl 0.3639 0.7018 'International Tables Vol C Tables 4.2.6.8 and 6.1.1.4'
N N 0.0311 0.0180 'International Tables Vol C Tables 4.2.6.8 and 6.1.1.4'
Na Na 0.1353 0.1239 'International Tables Vol C Tables 4.2.6.8 and 6.1.1.4'

loop_
_geom_angle_atom_site_label_1
_geom_angle_atom_site_label_2
_geom_angle_atom_site_label_3
_geom_angle
_geom_angle_site_symmetry_1
_geom_angle_site_symmetry_3
_geom_angle_publ_flag
Na2 Cl1 Na1 75.761(15) . . ?
C2 N1 C3 110.55(11) . . ?
C2 N1 C1 110.04(11) . . ?
C3 N1 C1 110.49(11) . . ?
C2 N1 H1 107.2(12) . . ?
C3 N1 H1 107.3(12) . . ?
C1 N1 H1 111.2(11) . . ?
Na1 Cl2 Na1 73.28(3) 10_455 . ?
Cl1 Na2 Cl1 91.074(10) 27_556 2_665 ?
Cl1 Na2 Cl1 91.074(10) 27_556 . ?
Cl1 Na2 Cl1 88.926(10) 2_665 . ?
Cl1 Na2 Cl1 88.925(10) 27_556 25_566 ?
Cl1 Na2 Cl1 91.075(10) 2_665 25_566 ?
Cl1 Na2 Cl1 180.0 . 25_566 ?
Cl1 Na2 Cl1 88.925(10) 27_556 26_456 ?
Cl1 Na2 Cl1 180.0 2_665 26_456 ?
Cl1 Na2 Cl1 91.075(10) . 26_456 ?
Cl1 Na2 Cl1 88.924(10) 25_566 26_456 ?
Cl1 Na2 Cl1 180.0 27_556 3_565 ?
Cl1 Na2 Cl1 88.925(10) 2_665 3_565 ?
Cl1 Na2 Cl1 88.927(10) . 3_565 ?
Cl1 Na2 Cl1 91.075(10) 25_566 3_565 ?
Cl1 Na2 Cl1 91.076(10) 26_456 3_565 ?
Cl1 Na2 Na1 126.020(7) 27_556 . ?
Cl1 Na2 Na1 53.980(7) 2_665 . ?
Cl1 Na2 Na1 53.980(7) . . ?
Cl1 Na2 Na1 126.022(7) 25_566 . ?
Cl1 Na2 Na1 126.022(7) 26_456 . ?
Cl1 Na2 Na1 53.980(7) 3_565 . ?
Cl1 Na2 Na1 53.981(7) 27_556 25_566 ?
Cl1 Na2 Na1 126.020(7) 2_665 25_566 ?
Cl1 Na2 Na1 126.023(7) . 25_566 ?
Cl1 Na2 Na1 53.976(7) 25_566 25_566 ?
Cl1 Na2 Na1 53.978(7) 26_456 25_566 ?
Cl1 Na2 Na1 126.019(7) 3_565 25_566 ?
Na1 Na2 Na1 180.0 . 25_566 ?
Cl2 Na1 Cl2 88.04(2) . 3_565 ?
Cl2 Na1 Cl2 88.04(2) . 2_665 ?
Cl2 Na1 Cl2 88.04(2) 3_565 2_665 ?
Cl2 Na1 Cl1 89.590(7) . 2_665 ?
Cl2 Na1 Cl1 99.257(7) 3_565 2_665 ?
Cl2 Na1 Cl1 172.248(13) 2_665 2_665 ?
Cl2 Na1 Cl1 172.249(13) . . ?
Cl2 Na1 Cl1 89.590(7) 3_565 . ?
Cl2 Na1 Cl1 99.259(7) 2_665 . ?
Cl1 Na1 Cl1 83.51(2) 2_665 . ?
Cl2 Na1 Cl1 99.256(7) . 3_565 ?
Cl2 Na1 Cl1 172.250(13) 3_565 3_565 ?
Cl2 Na1 Cl1 89.590(7) 2_665 3_565 ?
Cl1 Na1 Cl1 83.51(2) 2_665 3_565 ?
Cl1 Na1 Cl1 83.51(2) . 3_565 ?
Cl2 Na1 Na1 53.358(15) . 10_455 ?
Cl2 Na1 Na1 53.362(15) 3_565 10_455 ?
Cl2 Na1 Na1 53.359(15) 2_665 10_455 ?
Cl1 Na1 Na1 129.740(14) 2_665 10_455 ?
Cl1 Na1 Na1 129.742(14) . 10_455 ?
Cl1 Na1 Na1 129.737(14) 3_565 10_455 ?
Cl2 Na1 Na2 126.640(15) . . ?
Cl2 Na1 Na2 126.640(15) 3_565 . ?
Cl2 Na1 Na2 126.641(15) 2_665 . ?
Cl1 Na1 Na2 50.260(14) 2_665 . ?
Cl1 Na1 Na2 50.260(14) . . ?
Cl1 Na1 Na2 50.261(14) 3_565 . ?
Na1 Na1 Na2 180.0 10_455 . ?
N1 C2 C1 108.31(11) . 18_655 ?
N1 C2 H2B 110.0 . . ?
C1 C2 H2B 110.0 18_655 . ?
N1 C2 H2A 110.0 . . ?
C1 C2 H2A 110.0 18_655 . ?
H2B C2 H2A 108.4 . . ?
N1 C1 C2 108.76(10) . 18_655 ?
N1 C1 H1A 109.9 . . ?
C2 C1 H1A 109.9 18_655 . ?
N1 C1 H1B 109.9 . . ?
C2 C1 H1B 109.9 18_655 . ?
H1A C1 H1B 108.3 . . ?
N1 C3 C3 108.58(7) . 18_655 ?
N1 C3 H3B 110.0 . . ?
C3 C3 H3B 110.0 18_655 . ?
N1 C3 H3A 110.0 . . ?
C3 C3 H3A 110.0 18_655 . ?
H3B C3 H3A 108.4 . . ?

loop_
_geom_bond_atom_site_label_1
_geom_bond_atom_site_label_2
_geom_bond_distance
_geom_bond_site_symmetry_2
_geom_bond_publ_flag
Cl1 Na2 2.8389(3) . ?
Cl1 Na1 2.9861(6) . ?
N1 C2 1.4924(17) . ?
N1 C3 1.4905(18) . ?
N1 C1 1.4906(17) . ?
N1 H1 0.92(2) . ?
Cl2 Na1 2.8812(6) 10_455 ?
Cl2 Na1 2.8813(6) . ?
Na2 Na1 3.5785(9) . ?
Na2 Na1 3.5786(9) 25_566 ?
Na1 Na1 3.4390(17) 10_455 ?
C2 C1 1.5330(19) 18_655 ?
C2 H2B 0.9700 . ?
C2 H2A 0.9700 . ?
C1 H1A 0.9700 . ?
C1 H1B 0.9700 . ?
C3 C3 1.531(3) 18_655 ?
C3 H3B 0.9700 . ?
C3 H3A 0.9700 . ?

loop_
_geom_hbond_atom_site_label_D
_geom_hbond_atom_site_label_H
_geom_hbond_atom_site_label_A
_geom_hbond_distance_DH
_geom_hbond_distance_HA
_geom_hbond_distance_DA
_geom_hbond_angle_DHA
_geom_hbond_site_symmetry_A
_geom_hbond_publ_flag
C2 H2B Cl2 0.97 2.89 3.7797(14) 152.9 21_656 yes
C2 H2A Cl1 0.97 2.91 3.8035(15) 154.3 27_556 yes
C1 H1A Cl2 0.97 2.82 3.7356(15) 157.6 3_565 yes
C1 H1B Cl2 0.97 2.84 3.7476(15) 156.1 21_656 yes
C3 H3B Cl1 0.97 2.93 3.4345(15) 113.8 2_665 yes
N1 H1 Cl1 0.92(2) 2.11(2) 3.0180(12) 169.1(17) . yes

loop_
_geom_torsion_atom_site_label_1
_geom_torsion_atom_site_label_2
_geom_torsion_atom_site_label_3
_geom_torsion_atom_site_label_4
_geom_torsion
_geom_torsion_site_symmetry_1
_geom_torsion_site_symmetry_2
_geom_torsion_site_symmetry_3
_geom_torsion_site_symmetry_4
_geom_torsion_publ_flag
C3 N1 C2 C1 -62.19(14) . . . 18_655 ?
C1 N1 C2 C1 60.14(13) . . . 18_655 ?
C2 N1 C1 C2 -62.55(13) . . . 18_655 ?
C3 N1 C1 C2 59.81(14) . . . 18_655 ?
C2 N1 C3 C3 60.04(19) . . . 18_655 ?
C1 N1 C3 C3 -62.02(19) . . . 18_655 ?
